data_7031254
loop_
_publ_author_name
'Breedlove, B. K.'
'Kandel, R.'
'Ahsan, H. Md'
'Yamashita, M.'

_publ_section_title
;
 4-Pyridyl-substituted azacycloalkanes with multiple donor sites prepared
 via a solvent-free, one-pot method for use in electrocatalysts.
;
_journal_issue 21
_journal_name_full 'Dalton transactions (Cambridge, England : 2003)'
_journal_page_first 7683
_journal_page_last 7686
_journal_paper_doi 10.1039/c4dt00240g
_journal_volume 43
_journal_year 2014
_chemical_formula_moiety 'C28 H32 N8 '
_chemical_formula_sum 'C28 H32 N8'
_chemical_formula_weight 480.61
_space_group_IT_number 14
_symmetry_cell_setting monoclinic
_symmetry_Int_Tables_number 14
_symmetry_space_group_name_Hall '-P 2yab'
_symmetry_space_group_name_H-M 'P 1 21/a 1'
_cell_angle_alpha 90.0000
_cell_angle_beta 108.424(4)
_cell_angle_gamma 90.0000
_cell_formula_units_Z 2
_cell_length_a 8.456(3)
_cell_length_b 15.508(5)
_cell_length_c 9.731(3)
_cell_measurement_reflns_used 3887
_cell_measurement_temperature 103.1
_cell_measurement_theta_max 27.5
_cell_measurement_theta_min 3.1
_cell_volume 1210.7(7)
_computing_cell_refinement CrystalClear
_computing_data_collection CrystalClear
_computing_data_reduction CrystalStructure
_computing_molecular_graphics 'Mercury 3.3'
_computing_publication_material 'CrystalStructure 3.8'
_computing_structure_refinement SHELXL
_computing_structure_solution SIR2004
_diffrn_ambient_temperature 103.1500
_diffrn_detector_area_resol_mean 7.31
_diffrn_measured_fraction_theta_full 0.972
_diffrn_measured_fraction_theta_max 0.972
_diffrn_measurement_device_type 'Rigaku Saturn'
_diffrn_measurement_method \w
_diffrn_radiation_type 'Mo K\a'
_diffrn_radiation_wavelength 0.71075
_diffrn_reflns_av_R_equivalents 0.022
_diffrn_reflns_limit_h_max 9
_diffrn_reflns_limit_h_min -10
_diffrn_reflns_limit_k_max 13
_diffrn_reflns_limit_k_min -20
_diffrn_reflns_limit_l_max 12
_diffrn_reflns_limit_l_min -12
_diffrn_reflns_number 9543
_diffrn_reflns_theta_full 27.49
_diffrn_reflns_theta_max 27.49
_exptl_absorpt_coefficient_mu 0.082
_exptl_absorpt_correction_T_max 0.984
_exptl_absorpt_correction_T_min 0.901
_exptl_absorpt_correction_type multi-scan
_exptl_absorpt_process_details 'Jacobson, R. (1998) Private communication'
_exptl_crystal_colour colorless
_exptl_crystal_density_diffrn 1.318
_exptl_crystal_density_method 'not measured'
_exptl_crystal_description prism
_exptl_crystal_F_000 512.00
_exptl_crystal_size_max 0.30
_exptl_crystal_size_mid 0.10
_exptl_crystal_size_min 0.05
_refine_diff_density_max 0.30
_refine_diff_density_min -0.19
_refine_ls_extinction_method none
_refine_ls_goodness_of_fit_ref 1.095
_refine_ls_hydrogen_treatment refall
_refine_ls_number_parameters 164
_refine_ls_number_reflns 2699
_refine_ls_R_factor_gt 0.0395
_refine_ls_shift/su_max 0.0010
_refine_ls_structure_factor_coef Fsqd
_refine_ls_weighting_details 'w = 1/[\s^2^(Fo^2^)+(0.0725P)^2^+0.0419P] where P=(Fo^2^+2Fc^2^)/3'
_refine_ls_weighting_scheme calc
_refine_ls_wR_factor_ref 0.1126
_reflns_number_gt 2235
_reflns_number_total 2699
_reflns_threshold_expression F^2^>2.0\s(F^2^)
_cod_data_source_file c4dt00240g2.cif
_cod_data_source_block '__py4cyclen'
_cod_original_cell_volume 1210.7(6)
_cod_original_formula_sum 'C28 H32 N8 '
_cod_database_code 7031254

loop_
_symmetry_equiv_pos_site_id
_symmetry_equiv_pos_as_xyz
1 +X,+Y,+Z
2 1/2-X,1/2+Y,-Z
3 -X,-Y,-Z
4 1/2+X,1/2-Y,+Z

loop_
_atom_site_label
_atom_site_type_symbol
_atom_site_fract_x
_atom_site_fract_y
_atom_site_fract_z
_atom_site_U_iso_or_equiv
_atom_site_adp_type
_atom_site_occupancy
_atom_site_symmetry_multiplicity
_atom_site_calc_flag
_atom_site_refinement_flags
N(1) N 0.60485(11) 0.84604(6) 0.97381(10) 0.0165(2) Uani 1.00 1 d .
N(2) N 0.58081(11) 0.57931(6) 0.87799(10) 0.0198(2) Uani 1.00 1 d .
N(3) N 0.80567(13) 1.16420(7) 0.54089(11) 0.0245(2) Uani 1.00 1 d .
N(4) N 0.48564(11) 1.03082(6) 0.72528(10) 0.0165(2) Uani 1.00 1 d .
C(1) C 0.50328(13) 0.93782(7) 0.74819(11) 0.0170(2) Uani 1.00 1 d .
C(2) C 0.56662(14) 1.16207(7) 0.62699(11) 0.0183(2) Uani 1.00 1 d .
C(3) C 0.61198(13) 0.72711(7) 0.81098(12) 0.0177(2) Uani 1.00 1 d .
C(4) C 0.67441(15) 1.20194(7) 0.56590(12) 0.0218(2) Uani 1.00 1 d .
C(5) C 0.59541(13) 0.75909(7) 0.94117(11) 0.0149(2) Uani 1.00 1 d .
C(6) C 0.51026(13) 0.88174(7) 1.06216(11) 0.0163(2) Uani 1.00 1 d .
C(7) C 0.57128(13) 0.69687(7) 1.03802(11) 0.0169(2) Uani 1.00 1 d .
C(8) C 0.60217(14) 0.63919(7) 0.78592(12) 0.0192(2) Uani 1.00 1 d .
C(9) C 0.56635(13) 0.61053(7) 1.00235(12) 0.0182(2) Uani 1.00 1 d .
C(10) C 0.65121(13) 0.90820(7) 0.88077(11) 0.0167(2) Uani 1.00 1 d .
C(11) C 0.58887(14) 1.07425(7) 0.66506(11) 0.0168(2) Uani 1.00 1 d .
C(12) C 0.72391(14) 1.03342(7) 0.63614(12) 0.0195(2) Uani 1.00 1 d .
C(13) C 0.82540(15) 1.08084(8) 0.57749(13) 0.0230(2) Uani 1.00 1 d .
C(14) C 0.61834(13) 0.92178(7) 1.20551(11) 0.0174(2) Uani 1.00 1 d .
H(1) H 0.4780 1.1937 0.6432 0.022 Uiso 1.00 1 c R
H(2) H 0.6540 1.2609 0.5394 0.026 Uiso 1.00 1 c R
H(3) H 0.7450 0.9739 0.6568 0.023 Uiso 1.00 1 c R
H(4) H 0.9170 1.0517 0.5619 0.028 Uiso 1.00 1 c R
H(5) H 0.5164 0.9111 0.6600 0.020 Uiso 1.00 1 c R
H(6) H 0.3987 0.9153 0.7597 0.020 Uiso 1.00 1 c R
H(7) H 0.7380 0.8822 0.8453 0.020 Uiso 1.00 1 c R
H(8) H 0.7005 0.9595 0.9392 0.020 Uiso 1.00 1 c R
H(9) H 0.6297 0.7655 0.7412 0.021 Uiso 1.00 1 c R
H(10) H 0.5585 0.7142 1.1275 0.020 Uiso 1.00 1 c R
H(11) H 0.6113 0.6196 0.6962 0.023 Uiso 1.00 1 c R
H(12) H 0.5516 0.5702 1.0708 0.022 Uiso 1.00 1 c R
H(13) H 0.4413 0.8354 1.0839 0.020 Uiso 1.00 1 c R
H(14) H 0.4336 0.9265 1.0053 0.020 Uiso 1.00 1 c R
H(15) H 0.6798 0.8757 1.2712 0.021 Uiso 1.00 1 c R
H(16) H 0.7009 0.9614 1.1867 0.021 Uiso 1.00 1 c R

loop_
_atom_site_aniso_label
_atom_site_aniso_U_11
_atom_site_aniso_U_22
_atom_site_aniso_U_33
_atom_site_aniso_U_12
_atom_site_aniso_U_13
_atom_site_aniso_U_23
N(1) 0.0205(4) 0.0132(4) 0.0179(4) 0.0008(3) 0.0091(3) 0.0007(3)
N(2) 0.0190(5) 0.0164(4) 0.0232(5) 0.0002(3) 0.0054(3) -0.0017(3)
N(3) 0.0279(5) 0.0247(5) 0.0219(4) -0.0065(4) 0.0092(4) -0.0014(3)
N(4) 0.0208(5) 0.0137(4) 0.0156(4) 0.0003(3) 0.0069(3) -0.0002(3)
C(1) 0.0194(5) 0.0143(5) 0.0168(5) -0.0018(4) 0.0052(4) -0.0006(3)
C(2) 0.0216(5) 0.0169(5) 0.0159(5) 0.0008(4) 0.0050(4) -0.0006(4)
C(3) 0.0196(5) 0.0168(5) 0.0177(5) 0.0017(4) 0.0071(4) 0.0012(3)
C(4) 0.0288(6) 0.0182(5) 0.0171(5) -0.0048(4) 0.0052(4) -0.0006(4)
C(5) 0.0127(5) 0.0147(5) 0.0167(5) 0.0011(3) 0.0039(3) 0.0005(3)
C(6) 0.0174(5) 0.0149(5) 0.0175(5) 0.0010(4) 0.0067(4) -0.0009(3)
C(7) 0.0172(5) 0.0175(5) 0.0158(5) 0.0006(4) 0.0050(4) 0.0004(3)
C(8) 0.0184(5) 0.0201(5) 0.0194(5) 0.0016(4) 0.0064(4) -0.0030(4)
C(9) 0.0160(5) 0.0170(5) 0.0207(5) -0.0003(4) 0.0042(4) 0.0031(4)
C(10) 0.0185(5) 0.0143(4) 0.0176(5) -0.0015(4) 0.0064(4) 0.0012(3)
C(11) 0.0210(5) 0.0171(5) 0.0110(4) -0.0021(4) 0.0030(4) -0.0018(3)
C(12) 0.0239(6) 0.0185(5) 0.0163(5) 0.0010(4) 0.0066(4) 0.0003(4)
C(13) 0.0223(6) 0.0268(6) 0.0211(5) 0.0002(4) 0.0087(4) -0.0010(4)
C(14) 0.0188(5) 0.0176(5) 0.0164(5) 0.0018(4) 0.0064(4) -0.0002(3)

loop_
_atom_type_symbol
_atom_type_description
_atom_type_scat_dispersion_real
_atom_type_scat_dispersion_imag
_atom_type_scat_source
C C 0.003 0.002
;
International Tables for Crystallography
(1992, Vol. C, Tables 4.2.6.8 and 6.1.1.4)
;
H H 0.000 0.000
;
International Tables for Crystallography
(1992, Vol. C, Table 6.1.1.4)
;
N N 0.006 0.003
;
International Tables for Crystallography
(1992, Vol. C, Tables 4.2.6.8 and 6.1.1.4)
;

loop_
_geom_angle_atom_site_label_1
_geom_angle_atom_site_label_2
_geom_angle_atom_site_label_3
_geom_angle
_geom_angle_publ_flag
_geom_angle_site_symmetry_1
_geom_angle_site_symmetry_3
C(5) N(1) C(6) 120.27(9) yes . .
C(5) N(1) C(10) 120.64(9) yes . .
C(6) N(1) C(10) 114.89(8) yes . .
C(8) N(2) C(9) 114.94(9) yes . .
C(4) N(3) C(13) 114.43(11) yes . .
C(1) N(4) C(11) 120.14(9) yes . .
C(1) N(4) C(14) 118.25(9) yes . 3_677
C(11) N(4) C(14) 120.40(9) yes . 3_677
N(4) C(1) C(10) 115.78(8) yes . .
C(4) C(2) C(11) 119.63(11) yes . .
C(5) C(3) C(8) 119.24(10) yes . .
N(3) C(4) C(2) 125.33(10) yes . .
N(1) C(5) C(3) 122.38(10) yes . .
N(1) C(5) C(7) 121.66(10) yes . .
C(3) C(5) C(7) 115.95(9) yes . .
N(1) C(6) C(14) 114.18(8) yes . .
C(5) C(7) C(9) 119.71(10) yes . .
N(2) C(8) C(3) 125.30(11) yes . .
N(2) C(9) C(7) 124.86(10) yes . .
N(1) C(10) C(1) 113.99(8) yes . .
N(4) C(11) C(2) 122.47(11) yes . .
N(4) C(11) C(12) 121.98(9) yes . .
C(2) C(11) C(12) 115.54(11) yes . .
C(11) C(12) C(13) 119.41(10) yes . .
N(3) C(13) C(12) 125.62(12) yes . .
N(4) C(14) C(6) 110.44(8) yes 3_677 .
N(4) C(1) H(5) 108.3 no . .
N(4) C(1) H(6) 108.3 no . .
C(10) C(1) H(5) 108.3 no . .
C(10) C(1) H(6) 108.3 no . .
H(5) C(1) H(6) 107.4 no . .
C(4) C(2) H(1) 120.2 no . .
C(11) C(2) H(1) 120.2 no . .
C(5) C(3) H(9) 120.4 no . .
C(8) C(3) H(9) 120.4 no . .
N(3) C(4) H(2) 117.3 no . .
C(2) C(4) H(2) 117.3 no . .
N(1) C(6) H(13) 108.7 no . .
N(1) C(6) H(14) 108.7 no . .
C(14) C(6) H(13) 108.7 no . .
C(14) C(6) H(14) 108.7 no . .
H(13) C(6) H(14) 107.6 no . .
C(5) C(7) H(10) 120.1 no . .
C(9) C(7) H(10) 120.1 no . .
N(2) C(8) H(11) 117.3 no . .
C(3) C(8) H(11) 117.4 no . .
N(2) C(9) H(12) 117.6 no . .
C(7) C(9) H(12) 117.6 no . .
N(1) C(10) H(7) 108.8 no . .
N(1) C(10) H(8) 108.8 no . .
C(1) C(10) H(7) 108.8 no . .
C(1) C(10) H(8) 108.8 no . .
H(7) C(10) H(8) 107.7 no . .
C(11) C(12) H(3) 120.3 no . .
C(13) C(12) H(3) 120.3 no . .
N(3) C(13) H(4) 117.2 no . .
C(12) C(13) H(4) 117.2 no . .
N(4) C(14) H(15) 109.6 no 3_677 .
N(4) C(14) H(16) 109.6 no 3_677 .
C(6) C(14) H(15) 109.6 no . .
C(6) C(14) H(16) 109.6 no . .
H(15) C(14) H(16) 108.1 no . .

loop_
_geom_bond_atom_site_label_1
_geom_bond_atom_site_label_2
_geom_bond_distance
_geom_bond_publ_flag
_geom_bond_site_symmetry_2
N(1) C(5) 1.3818(14) yes .
N(1) C(6) 1.4561(16) yes .
N(1) C(10) 1.4584(15) yes .
N(2) C(8) 1.3416(15) yes .
N(2) C(9) 1.3444(15) yes .
N(3) C(4) 1.3433(17) yes .
N(3) C(13) 1.3373(16) yes .
N(4) C(1) 1.4598(14) yes .
N(4) C(11) 1.3720(16) yes .
N(4) C(14) 1.4633(15) yes 3_677
C(1) C(10) 1.5557(12) yes .
C(2) C(4) 1.3817(18) yes .
C(2) C(11) 1.4083(15) yes .
C(3) C(5) 1.4081(16) yes .
C(3) C(8) 1.3829(15) yes .
C(5) C(7) 1.4080(16) yes .
C(6) C(14) 1.5365(13) yes .
C(7) C(9) 1.3805(15) yes .
C(11) C(12) 1.4097(17) yes .
C(12) C(13) 1.3830(18) yes .
C(1) H(5) 0.990 no .
C(1) H(6) 0.990 no .
C(2) H(1) 0.950 no .
C(3) H(9) 0.950 no .
C(4) H(2) 0.950 no .
C(6) H(13) 0.990 no .
C(6) H(14) 0.990 no .
C(7) H(10) 0.950 no .
C(8) H(11) 0.950 no .
C(9) H(12) 0.950 no .
C(10) H(7) 0.990 no .
C(10) H(8) 0.990 no .
C(12) H(3) 0.950 no .
C(13) H(4) 0.950 no .
C(14) H(15) 0.990 no .
C(14) H(16) 0.990 no .

loop_
_geom_contact_atom_site_label_1
_geom_contact_atom_site_label_2
_geom_contact_distance
_geom_contact_site_symmetry_2
N(2) C(6) 3.5568(12) 4_565
N(2) C(9) 3.5338(15) 3_667
N(3) C(1) 3.5491(13) 3_676
N(3) C(2) 3.4149(15) 4_575
N(3) C(8) 3.5267(17) 2_656
N(4) C(12) 3.5443(13) 3_676
C(1) N(3) 3.5491(13) 3_676
C(1) C(13) 3.5049(13) 3_676
C(2) N(3) 3.4149(15) 4_475
C(6) N(2) 3.5568(12) 4_465
C(8) N(3) 3.5267(17) 2_646
C(9) N(2) 3.5338(15) 3_667
C(9) C(10) 3.3441(14) 4_465
C(10) C(9) 3.3441(14) 4_565
C(12) N(4) 3.5443(13) 3_676
C(13) C(1) 3.5049(13) 3_676
N(2) H(3) 3.084 4_465
N(2) H(4) 3.580 4_465
N(2) H(6) 3.242 4_565
N(2) H(7) 2.877 4_465
N(2) H(8) 2.821 2_647
N(2) H(8) 3.503 4_465
N(2) H(12) 2.689 3_667
N(2) H(13) 3.347 4_565
N(2) H(14) 2.848 4_565
N(2) H(16) 2.807 2_647
N(3) H(1) 2.656 4_575
N(3) H(2) 3.171 4_575
N(3) H(5) 3.039 3_676
N(3) H(6) 3.141 3_676
N(3) H(9) 3.354 2_656
N(3) H(10) 3.161 2_657
N(3) H(11) 2.705 2_656
C(1) H(11) 3.313 4_465
C(2) H(2) 3.528 4_475
C(2) H(5) 2.888 3_676
C(2) H(10) 3.410 2_657
C(3) H(2) 3.446 3_676
C(3) H(6) 3.430 4_565
C(3) H(13) 3.328 4_565
C(4) H(1) 2.925 4_575
C(4) H(5) 2.875 3_676
C(4) H(6) 3.534 3_676
C(4) H(9) 3.307 3_676
C(4) H(10) 3.127 2_657
C(4) H(15) 3.171 2_657
C(5) H(13) 3.172 4_565
C(7) H(7) 3.102 4_465
C(7) H(13) 3.059 4_565
C(8) H(2) 3.575 3_676
C(8) H(3) 3.373 4_465
C(8) H(6) 2.733 4_565
C(8) H(7) 3.325 4_465
C(8) H(13) 3.396 4_565
C(8) H(14) 3.109 4_565
C(8) H(16) 3.188 2_647
C(9) H(7) 2.716 4_465
C(9) H(8) 2.998 2_647
C(9) H(8) 3.150 4_465
C(9) H(12) 2.984 3_667
C(9) H(13) 3.130 4_565
C(9) H(14) 3.150 4_565
C(10) H(12) 3.478 2_657
C(10) H(12) 3.323 4_565
C(11) H(3) 3.570 3_676
C(11) H(5) 3.011 3_676
C(11) H(12) 3.304 2_657
C(12) H(5) 3.077 3_676
C(12) H(12) 2.939 2_657
C(13) H(4) 3.560 3_776
C(13) H(5) 3.080 3_676
C(13) H(6) 3.230 3_676
C(13) H(10) 3.421 2_657
C(13) H(11) 2.940 2_656
C(13) H(12) 3.252 2_657
H(1) N(3) 2.656 4_475
H(1) C(4) 2.925 4_475
H(1) H(2) 2.697 4_475
H(1) H(5) 3.382 3_676
H(2) N(3) 3.171 4_475
H(2) C(2) 3.528 4_575
H(2) C(3) 3.446 3_676
H(2) C(8) 3.575 3_676
H(2) H(1) 2.697 4_575
H(2) H(4) 3.577 4_475
H(2) H(5) 3.345 3_676
H(2) H(9) 3.039 3_676
H(2) H(10) 3.458 2_657
H(2) H(11) 3.237 3_676
H(2) H(15) 2.628 2_657
H(3) N(2) 3.084 4_565
H(3) C(8) 3.373 4_565
H(3) C(11) 3.570 3_676
H(3) H(11) 3.330 4_565
H(3) H(12) 3.056 2_657
H(4) N(2) 3.580 4_565
H(4) C(13) 3.560 3_776
H(4) H(2) 3.577 4_575
H(4) H(4) 2.656 3_776
H(4) H(6) 3.450 3_676
H(4) H(11) 2.663 2_656
H(4) H(11) 3.179 4_565
H(4) H(12) 3.512 2_657
H(4) H(15) 3.468 3_777
H(4) H(16) 3.387 3_777
H(5) N(3) 3.039 3_676
H(5) C(2) 2.888 3_676
H(5) C(4) 2.875 3_676
H(5) C(11) 3.011 3_676
H(5) C(12) 3.077 3_676
H(5) C(13) 3.080 3_676
H(5) H(1) 3.382 3_676
H(5) H(2) 3.345 3_676
H(5) H(11) 3.585 4_465
H(6) N(2) 3.242 4_465
H(6) N(3) 3.141 3_676
H(6) C(3) 3.430 4_465
H(6) C(4) 3.534 3_676
H(6) C(8) 2.733 4_465
H(6) C(13) 3.230 3_676
H(6) H(4) 3.450 3_676
H(6) H(9) 3.578 4_465
H(6) H(11) 2.373 4_465
H(7) N(2) 2.877 4_565
H(7) C(7) 3.102 4_565
H(7) C(8) 3.325 4_565
H(7) C(9) 2.716 4_565
H(7) H(10) 3.524 4_565
H(7) H(12) 3.378 2_657
H(7) H(12) 2.952 4_565
H(8) N(2) 2.821 2_657
H(8) N(2) 3.503 4_565
H(8) C(9) 2.998 2_657
H(8) C(9) 3.150 4_565
H(8) H(12) 2.734 2_657
H(8) H(12) 2.875 4_565
H(9) N(3) 3.354 2_646
H(9) C(4) 3.307 3_676
H(9) H(2) 3.039 3_676
H(9) H(6) 3.578 4_565
H(10) N(3) 3.161 2_647
H(10) C(2) 3.410 2_647
H(10) C(4) 3.127 2_647
H(10) C(13) 3.421 2_647
H(10) H(2) 3.458 2_647
H(10) H(7) 3.524 4_465
H(10) H(13) 3.482 4_565
H(11) N(3) 2.705 2_646
H(11) C(1) 3.313 4_565
H(11) C(13) 2.940 2_646
H(11) H(2) 3.237 3_676
H(11) H(3) 3.330 4_465
H(11) H(4) 2.663 2_646
H(11) H(4) 3.179 4_465
H(11) H(5) 3.585 4_565
H(11) H(6) 2.373 4_565
H(11) H(14) 3.436 4_565
H(11) H(16) 2.949 2_647
H(12) N(2) 2.689 3_667
H(12) C(9) 2.984 3_667
H(12) C(10) 3.478 2_647
H(12) C(10) 3.323 4_465
H(12) C(11) 3.304 2_647
H(12) C(12) 2.939 2_647
H(12) C(13) 3.252 2_647
H(12) H(3) 3.056 2_647
H(12) H(4) 3.512 2_647
H(12) H(7) 3.378 2_647
H(12) H(7) 2.952 4_465
H(12) H(8) 2.734 2_647
H(12) H(8) 2.875 4_465
H(12) H(12) 2.576 3_667
H(12) H(13) 3.571 4_565
H(12) H(14) 3.485 4_565
H(12) H(16) 3.525 4_465
H(13) N(2) 3.347 4_465
H(13) C(3) 3.328 4_465
H(13) C(5) 3.172 4_465
H(13) C(7) 3.059 4_465
H(13) C(8) 3.396 4_465
H(13) C(9) 3.130 4_465
H(13) H(10) 3.482 4_465
H(13) H(12) 3.571 4_465
H(14) N(2) 2.848 4_465
H(14) C(8) 3.109 4_465
H(14) C(9) 3.150 4_465
H(14) H(11) 3.436 4_465
H(14) H(12) 3.485 4_465
H(15) C(4) 3.171 2_647
H(15) H(2) 2.628 2_647
H(15) H(4) 3.468 3_777
H(16) N(2) 2.807 2_657
H(16) C(8) 3.188 2_657
H(16) H(4) 3.387 3_777
H(16) H(11) 2.949 2_657
H(16) H(12) 3.525 4_565

loop_
_geom_torsion_atom_site_label_1
_geom_torsion_atom_site_label_2
_geom_torsion_atom_site_label_3
_geom_torsion_atom_site_label_4
_geom_torsion
_geom_torsion_site_symmetry_1
_geom_torsion_site_symmetry_3
_geom_torsion_site_symmetry_4
C(5) N(1) C(6) C(14) 118.10(9) . . .
C(6) N(1) C(5) C(3) 148.91(9) . . .
C(6) N(1) C(5) C(7) -32.18(13) . . .
C(5) N(1) C(10) C(1) 83.97(11) . . .
C(10) N(1) C(5) C(3) -6.89(14) . . .
C(10) N(1) C(5) C(7) 172.02(9) . . .
C(6) N(1) C(10) C(1) -73.06(10) . . .
C(10) N(1) C(6) C(14) -84.78(10) . . .
C(8) N(2) C(9) C(7) 0.33(14) . . .
C(9) N(2) C(8) C(3) 0.87(15) . . .
C(4) N(3) C(13) C(12) 0.19(16) . . .
C(13) N(3) C(4) C(2) 1.43(15) . . .
C(1) N(4) C(11) C(2) 173.37(8) . . .
C(1) N(4) C(11) C(12) -6.11(13) . . .
C(11) N(4) C(1) C(10) 77.19(12) . . .
C(1) N(4) C(14) C(6) 96.44(10) . 3_677 3_677
C(14) N(4) C(1) C(10) -90.25(11) 3_677 . .
C(11) N(4) C(14) C(6) -70.97(11) . 3_677 3_677
C(14) N(4) C(11) C(2) -19.46(13) 3_677 . .
C(14) N(4) C(11) C(12) 161.05(8) 3_677 . .
N(4) C(1) C(10) N(1) 130.70(10) . . .
C(4) C(2) C(11) N(4) -179.61(9) . . .
C(4) C(2) C(11) C(12) -0.10(13) . . .
C(11) C(2) C(4) N(3) -1.49(15) . . .
C(5) C(3) C(8) N(2) -1.38(16) . . .
C(8) C(3) C(5) N(1) 179.61(9) . . .
C(8) C(3) C(5) C(7) 0.64(14) . . .
N(1) C(5) C(7) C(9) -178.55(9) . . .
C(3) C(5) C(7) C(9) 0.43(14) . . .
N(1) C(6) C(14) N(4) 169.99(8) . . 3_677
C(5) C(7) C(9) N(2) -0.97(15) . . .
N(4) C(11) C(12) C(13) -178.95(9) . . .
C(2) C(11) C(12) C(13) 1.53(13) . . .
C(11) C(12) C(13) N(3) -1.68(16) . . .
